data_7710141
loop_
_publ_author_name
'Liu, Jingjing'
'Shang, Jianxuan'
'Wei, Jing'
'Gao, Fangfang'
'Hou, Lei'
'Zeng, FanLong'
'Li, Anyang'
'Wang, Wenyuan'

_publ_section_title
;
 An \a-diiminato germylene family: syntheses, structures, and reactivity
 towards C-C coupled digermylene and digermylene oxide
;
_journal_name_full 'Dalton Transactions'
_journal_paper_doi 10.1039/D2DT00981A
_journal_year 2022
_chemical_formula_moiety 'C60 H82 Ge2 N4'
_chemical_formula_sum 'C60 H82 Ge2 N4'
_chemical_formula_weight 1004.47
_space_group_crystal_system monoclinic
_space_group_IT_number 14
_space_group_name_Hall '-P 2yn'
_space_group_name_H-M_alt 'P 1 21/n 1'
_atom_sites_solution_hydrogens geom
_audit_creation_date 2021-05-17
_audit_creation_method
;
Olex2 1.2-beta
(compiled 2018.05.29 svn.r3508 for OlexSys, GUI svn.r5506)
;
_audit_update_record
;
2022-01-30 deposited with the CCDC.	2022-05-02 downloaded from the CCDC.
;
_cell_angle_alpha 90
_cell_angle_beta 104.017(2)
_cell_angle_gamma 90
_cell_formula_units_Z 2
_cell_length_a 12.8471(7)
_cell_length_b 12.1217(7)
_cell_length_c 18.1718(9)
_cell_measurement_reflns_used 6490
_cell_measurement_temperature 150.15
_cell_measurement_theta_max 54.69
_cell_measurement_theta_min 3.32
_cell_volume 2745.6(3)
_computing_cell_refinement 'SAINT V8.38A (?, 2016)'
_computing_data_reduction 'SAINT V8.38A (?, 2016)'
_computing_molecular_graphics 'Olex2 (Dolomanov et al., 2009)'
_computing_publication_material 'Olex2 (Dolomanov et al., 2009)'
_computing_structure_refinement 'ShelXL (Sheldrick, 2015)'
_diffrn_ambient_temperature 150.15
_diffrn_measured_fraction_theta_full 0.999
_diffrn_measured_fraction_theta_max 0.993
_diffrn_measurement_device_type 'CCD area detector'
_diffrn_measurement_method 'phi and omega scans'
_diffrn_radiation_monochromator graphite
_diffrn_radiation_type MoK\a
_diffrn_radiation_wavelength 0.71073
_diffrn_reflns_av_R_equivalents 0.1508
_diffrn_reflns_av_unetI/netI 0.0859
_diffrn_reflns_Laue_measured_fraction_full 0.999
_diffrn_reflns_Laue_measured_fraction_max 0.993
_diffrn_reflns_limit_h_max 15
_diffrn_reflns_limit_h_min -15
_diffrn_reflns_limit_k_max 13
_diffrn_reflns_limit_k_min -14
_diffrn_reflns_limit_l_max 21
_diffrn_reflns_limit_l_min -22
_diffrn_reflns_number 35478
_diffrn_reflns_point_group_measured_fraction_full 0.999
_diffrn_reflns_point_group_measured_fraction_max 0.993
_diffrn_reflns_theta_full 25.242
_diffrn_reflns_theta_max 25.766
_diffrn_reflns_theta_min 1.758
_exptl_absorpt_coefficient_mu 1.135
_exptl_absorpt_correction_T_max 0.7508
_exptl_absorpt_correction_T_min 0.5352
_exptl_absorpt_correction_type none
_exptl_absorpt_process_details
;
SADABS-2016/2 (Bruker,2016/2) was used for absorption correction.
wR2(int) was 0.1625 before and 0.0675 after correction.
The Ratio of minimum to maximum transmission is 0.7128.
The \l/2 correction factor is Not present.
;
_exptl_crystal_colour 'metallic yellowish yellow'
_exptl_crystal_colour_lustre metallic
_exptl_crystal_colour_modifier yellowish
_exptl_crystal_colour_primary yellow
_exptl_crystal_density_diffrn 1.215
_exptl_crystal_description block
_exptl_crystal_F_000 1068
_exptl_crystal_size_max 0.3
_exptl_crystal_size_mid 0.25
_exptl_crystal_size_min 0.2
_refine_diff_density_max 0.441
_refine_diff_density_min -0.782
_refine_diff_density_rms 0.078
_refine_ls_extinction_method none
_refine_ls_goodness_of_fit_ref 1.020
_refine_ls_hydrogen_treatment constr
_refine_ls_matrix_type full
_refine_ls_number_parameters 306
_refine_ls_number_reflns 5223
_refine_ls_number_restraints 0
_refine_ls_restrained_S_all 1.020
_refine_ls_R_factor_all 0.1059
_refine_ls_R_factor_gt 0.0549
_refine_ls_shift/su_max 0.001
_refine_ls_shift/su_mean 0.000
_refine_ls_structure_factor_coef Fsqd
_refine_ls_weighting_details 'w=1/[\s^2^(Fo^2^)+(0.0663P)^2^+1.9602P] where P=(Fo^2^+2Fc^2^)/3'
_refine_ls_weighting_scheme calc
_refine_ls_wR_factor_gt 0.1265
_refine_ls_wR_factor_ref 0.1460
_reflns_Friedel_coverage 0.000
_reflns_number_gt 3341
_reflns_number_total 5223
_reflns_threshold_expression 'I > 2\s(I)'
_cod_data_source_file d2dt00981a5.cif
_cod_data_source_block compound6
_cod_database_code 7710141
_shelx_shelxl_version_number 2014/7
_shelx_space_group_comment
;
The symmetry employed for this shelxl refinement is uniquely defined
by the following loop, which should always be used as a source of
symmetry information in preference to the above space-group names.
They are only intended as comments.
;
_shelx_estimated_absorpt_t_max 0.805
_shelx_estimated_absorpt_t_min 0.727
_olex2_refinement_description
;
1. Fixed Uiso
 At 1.2 times of:
  All C(H) groups, All C(H,H) groups
 At 1.5 times of:
  All C(H,H,H) groups
2.a Ternary CH refined with riding coordinates:
 C13(H13), C28(H28), C16(H16), C6(H6), C26(H26)
2.b Secondary CH2 refined with riding coordinates:
 C5(H5A,H5B), C4(H4A,H4B), C3(H3A,H3B)
2.c Aromatic/amide H refined with riding coordinates:
 C10(H10), C11(H11), C22(H22), C23(H23), C21(H21), C9(H9)
2.d Idealised Me refined as rotating group:
 C15(H15A,H15B,H15C), C30(H30A,H30B,H30C), C29(H29A,H29B,H29C), C18(H18A,H18B,
 H18C), C14(H14A,H14B,H14C), C17(H17A,H17B,H17C), C25(H25A,H25B,H25C), C27(H27A,
 H27B,H27C)
;
_olex2_submission_special_instructions 'No special instructions were received'

loop_
_space_group_symop_operation_xyz
'x, y, z'
'-x+1/2, y+1/2, -z+1/2'
'-x, -y, -z'
'x-1/2, -y-1/2, z-1/2'

loop_
_atom_site_label
_atom_site_type_symbol
_atom_site_fract_x
_atom_site_fract_y
_atom_site_fract_z
_atom_site_U_iso_or_equiv
_atom_site_adp_type
_atom_site_occupancy
_atom_site_site_symmetry_order
_atom_site_calc_flag
_atom_site_refinement_flags_posn
_atom_site_refinement_flags_adp
_atom_site_refinement_flags_occupancy
_atom_site_disorder_assembly
_atom_site_disorder_group
Ge1 Ge 0.86133(4) 0.70724(4) 0.11233(3) 0.03928(17) Uani 1 1 d . . . . .
N1 N 0.9566(2) 0.7777(3) 0.06383(16) 0.0240(7) Uani 1 1 d . . . . .
N2 N 0.7778(2) 0.8329(3) 0.08385(16) 0.0260(7) Uani 1 1 d . . . . .
C12 C 1.0791(3) 0.6912(3) -0.0050(2) 0.0269(8) Uani 1 1 d . . . . .
C1 C 0.9188(3) 0.8788(3) 0.03007(18) 0.0217(8) Uani 1 1 d . . . . .
C5 C 0.8818(3) 0.9793(3) -0.09006(19) 0.0280(9) Uani 1 1 d . . . . .
H5A H 0.8605 0.9122 -0.1211 0.034 Uiso 1 1 calc R . . . .
H5B H 0.9113 1.0324 -0.1211 0.034 Uiso 1 1 calc R . . . .
C2 C 0.8215(3) 0.9073(3) 0.04138(19) 0.0247(8) Uani 1 1 d . . . . .
C20 C 0.5839(3) 0.8222(3) 0.0715(2) 0.0295(9) Uani 1 1 d . . . . .
C13 C 0.9938(3) 0.6899(3) -0.0795(2) 0.0315(9) Uani 1 1 d . . . . .
H13 H 0.9316 0.7349 -0.0726 0.038 Uiso 1 1 calc R . . . .
C7 C 1.0603(3) 0.7309(3) 0.0632(2) 0.0252(8) Uani 1 1 d . . . . .
C8 C 1.1377(3) 0.7194(3) 0.1325(2) 0.0302(9) Uani 1 1 d . . . . .
C28 C 0.5676(3) 0.7614(4) -0.0038(2) 0.0367(10) Uani 1 1 d . . . . .
H28 H 0.6322 0.7759 -0.0239 0.044 Uiso 1 1 calc R . . . .
C16 C 1.1212(3) 0.7567(4) 0.2095(2) 0.0358(10) Uani 1 1 d . . . . .
H16 H 1.0539 0.8015 0.2000 0.043 Uiso 1 1 calc R . . . .
C19 C 0.6845(3) 0.8610(3) 0.11067(19) 0.0265(9) Uani 1 1 d . . . . .
C10 C 1.2558(3) 0.6334(4) 0.0641(3) 0.0422(11) Uani 1 1 d . . . . .
H10 H 1.3232 0.6012 0.0641 0.051 Uiso 1 1 calc R . . . .
C4 C 0.7806(3) 1.0302(4) -0.0723(2) 0.0394(11) Uani 1 1 d . . . . .
H4A H 0.7843 1.1113 -0.0781 0.047 Uiso 1 1 calc R . . . .
H4B H 0.7173 1.0038 -0.1110 0.047 Uiso 1 1 calc R . . . .
C11 C 1.1798(3) 0.6440(4) -0.0024(2) 0.0375(10) Uani 1 1 d . . . . .
H11 H 1.1954 0.6189 -0.0480 0.045 Uiso 1 1 calc R . . . .
C22 C 0.5088(3) 0.9008(4) 0.1697(2) 0.0367(10) Uani 1 1 d . . . . .
H22 H 0.4491 0.9129 0.1909 0.044 Uiso 1 1 calc R . . . .
C6 C 0.9707(3) 0.9485(3) -0.02015(18) 0.0234(8) Uani 1 1 d . . . . .
H6 H 1.0244 0.9018 -0.0374 0.028 Uiso 1 1 calc R . . . .
C3 C 0.7620(3) 1.0064(4) 0.0048(2) 0.0389(11) Uani 1 1 d . . . . .
H3A H 0.7846 1.0713 0.0380 0.047 Uiso 1 1 calc R . . . .
H3B H 0.6843 0.9951 -0.0002 0.047 Uiso 1 1 calc R . . . .
C23 C 0.6077(3) 0.9420(4) 0.2054(2) 0.0331(10) Uani 1 1 d . . . . .
H23 H 0.6147 0.9835 0.2507 0.040 Uiso 1 1 calc R . . . .
C24 C 0.6981(3) 0.9250(3) 0.1773(2) 0.0303(9) Uani 1 1 d . . . . .
C21 C 0.4959(3) 0.8422(4) 0.1033(2) 0.0352(10) Uani 1 1 d . . . . .
H21 H 0.4269 0.8149 0.0787 0.042 Uiso 1 1 calc R . . . .
C9 C 1.2358(3) 0.6687(4) 0.1312(2) 0.0375(10) Uani 1 1 d . . . . .
H9 H 1.2889 0.6589 0.1772 0.045 Uiso 1 1 calc R . . . .
C26 C 0.8066(3) 0.9707(4) 0.2183(2) 0.0384(10) Uani 1 1 d . . . . .
H26 H 0.8555 0.9632 0.1834 0.046 Uiso 1 1 calc R . . . .
C15 C 1.0329(4) 0.7394(4) -0.1453(2) 0.0444(11) Uani 1 1 d . . . . .
H15A H 1.0601 0.8141 -0.1320 0.067 Uiso 1 1 calc GR . . . .
H15B H 0.9732 0.7424 -0.1906 0.067 Uiso 1 1 calc GR . . . .
H15C H 1.0904 0.6933 -0.1557 0.067 Uiso 1 1 calc GR . . . .
C30 C 0.4700(4) 0.8067(4) -0.0619(2) 0.0530(13) Uani 1 1 d . . . . .
H30A H 0.4044 0.7878 -0.0462 0.080 Uiso 1 1 calc GR . . . .
H30B H 0.4672 0.7742 -0.1117 0.080 Uiso 1 1 calc GR . . . .
H30C H 0.4759 0.8871 -0.0650 0.080 Uiso 1 1 calc GR . . . .
C29 C 0.5604(4) 0.6387(4) 0.0061(3) 0.0556(13) Uani 1 1 d . . . . .
H29A H 0.6222 0.6135 0.0454 0.083 Uiso 1 1 calc GR . . . .
H29B H 0.5601 0.6017 -0.0419 0.083 Uiso 1 1 calc GR . . . .
H29C H 0.4941 0.6210 0.0212 0.083 Uiso 1 1 calc GR . . . .
C18 C 1.1062(4) 0.6564(4) 0.2569(2) 0.0485(12) Uani 1 1 d . . . . .
H18A H 1.0454 0.6124 0.2289 0.073 Uiso 1 1 calc GR . . . .
H18B H 1.0922 0.6811 0.3049 0.073 Uiso 1 1 calc GR . . . .
H18C H 1.1714 0.6112 0.2672 0.073 Uiso 1 1 calc GR . . . .
C14 C 0.9544(4) 0.5719(4) -0.0985(3) 0.0485(12) Uani 1 1 d . . . . .
H14A H 1.0149 0.5252 -0.1029 0.073 Uiso 1 1 calc GR . . . .
H14B H 0.8999 0.5714 -0.1467 0.073 Uiso 1 1 calc GR . . . .
H14C H 0.9232 0.5434 -0.0581 0.073 Uiso 1 1 calc GR . . . .
C17 C 1.2131(4) 0.8285(4) 0.2545(2) 0.0488(12) Uani 1 1 d . . . . .
H17A H 1.2799 0.7860 0.2654 0.073 Uiso 1 1 calc GR . . . .
H17B H 1.1969 0.8516 0.3022 0.073 Uiso 1 1 calc GR . . . .
H17C H 1.2210 0.8938 0.2246 0.073 Uiso 1 1 calc GR . . . .
C25 C 0.7999(4) 1.0930(4) 0.2360(3) 0.0543(13) Uani 1 1 d . . . . .
H25A H 0.7668 1.1330 0.1893 0.081 Uiso 1 1 calc GR . . . .
H25B H 0.8723 1.1218 0.2570 0.081 Uiso 1 1 calc GR . . . .
H25C H 0.7565 1.1028 0.2730 0.081 Uiso 1 1 calc GR . . . .
C27 C 0.8548(4) 0.9054(5) 0.2887(3) 0.0694(17) Uani 1 1 d . . . . .
H27A H 0.8114 0.9154 0.3257 0.104 Uiso 1 1 calc GR . . . .
H27B H 0.9281 0.9313 0.3105 0.104 Uiso 1 1 calc GR . . . .
H27C H 0.8564 0.8271 0.2757 0.104 Uiso 1 1 calc GR . . . .

loop_
_atom_site_aniso_label
_atom_site_aniso_U_11
_atom_site_aniso_U_22
_atom_site_aniso_U_33
_atom_site_aniso_U_23
_atom_site_aniso_U_13
_atom_site_aniso_U_12
Ge1 0.0374(3) 0.0331(3) 0.0533(3) 0.0109(2) 0.0225(2) 0.0039(2)
N1 0.0223(16) 0.021(2) 0.0321(15) 0.0033(14) 0.0131(13) 0.0022(13)
N2 0.0193(16) 0.0272(19) 0.0354(16) 0.0022(14) 0.0140(13) 0.0019(13)
C12 0.026(2) 0.019(2) 0.039(2) 0.0019(17) 0.0138(16) 0.0000(16)
C1 0.0251(19) 0.014(2) 0.0278(17) -0.0011(15) 0.0105(14) -0.0038(15)
C5 0.031(2) 0.025(2) 0.0285(18) 0.0012(17) 0.0091(16) -0.0024(17)
C2 0.030(2) 0.017(2) 0.0309(18) 0.0024(16) 0.0167(16) 0.0000(16)
C20 0.029(2) 0.029(2) 0.0342(19) 0.0060(17) 0.0131(16) 0.0030(17)
C13 0.041(2) 0.022(2) 0.036(2) -0.0021(17) 0.0170(17) 0.0000(18)
C7 0.0235(19) 0.019(2) 0.036(2) 0.0033(16) 0.0135(16) 0.0009(15)
C8 0.028(2) 0.022(2) 0.043(2) 0.0034(18) 0.0139(17) 0.0005(17)
C28 0.034(2) 0.038(3) 0.043(2) -0.009(2) 0.0173(19) -0.0037(19)
C16 0.034(2) 0.037(3) 0.036(2) 0.0028(19) 0.0088(18) 0.0027(19)
C19 0.024(2) 0.027(2) 0.0320(19) 0.0080(17) 0.0149(16) 0.0046(16)
C10 0.024(2) 0.037(3) 0.069(3) 0.004(2) 0.018(2) 0.0057(19)
C4 0.027(2) 0.053(3) 0.041(2) 0.014(2) 0.0131(17) 0.007(2)
C11 0.039(2) 0.029(3) 0.054(2) -0.005(2) 0.029(2) 0.002(2)
C22 0.031(2) 0.046(3) 0.040(2) 0.009(2) 0.0222(18) 0.010(2)
C6 0.028(2) 0.019(2) 0.0267(18) -0.0007(16) 0.0145(15) -0.0023(16)
C3 0.042(2) 0.035(3) 0.047(2) 0.010(2) 0.024(2) 0.015(2)
C23 0.038(2) 0.034(3) 0.0316(19) 0.0017(18) 0.0179(17) 0.0086(19)
C24 0.032(2) 0.031(3) 0.0302(19) 0.0071(17) 0.0126(16) 0.0054(18)
C21 0.027(2) 0.038(3) 0.044(2) 0.010(2) 0.0133(18) 0.0013(18)
C9 0.028(2) 0.034(3) 0.050(2) 0.008(2) 0.0071(18) 0.0030(18)
C26 0.037(2) 0.046(3) 0.034(2) -0.004(2) 0.0119(18) 0.000(2)
C15 0.055(3) 0.045(3) 0.039(2) -0.006(2) 0.021(2) -0.001(2)
C30 0.048(3) 0.065(4) 0.045(2) -0.008(2) 0.010(2) 0.001(3)
C29 0.056(3) 0.042(3) 0.070(3) -0.015(3) 0.020(3) -0.002(2)
C18 0.058(3) 0.047(3) 0.042(2) 0.014(2) 0.014(2) 0.002(2)
C14 0.054(3) 0.027(3) 0.057(3) -0.004(2) -0.001(2) 0.000(2)
C17 0.051(3) 0.050(3) 0.041(2) -0.001(2) 0.004(2) -0.003(2)
C25 0.058(3) 0.046(3) 0.070(3) -0.013(3) 0.039(3) -0.011(2)
C27 0.063(4) 0.077(4) 0.057(3) 0.014(3) -0.009(3) -0.015(3)

loop_
_atom_type_symbol
_atom_type_description
_atom_type_scat_dispersion_real
_atom_type_scat_dispersion_imag
_atom_type_scat_source
C C 0.0033 0.0016 'International Tables Vol C Tables 4.2.6.8 and 6.1.1.4'
H H 0.0000 0.0000 'International Tables Vol C Tables 4.2.6.8 and 6.1.1.4'
Ge Ge 0.1547 1.8001 'International Tables Vol C Tables 4.2.6.8 and 6.1.1.4'
N N 0.0061 0.0033 'International Tables Vol C Tables 4.2.6.8 and 6.1.1.4'

loop_
_geom_angle_atom_site_label_1
_geom_angle_atom_site_label_2
_geom_angle_atom_site_label_3
_geom_angle
_geom_angle_site_symmetry_1
_geom_angle_site_symmetry_3
_geom_angle_publ_flag
N2 Ge1 N1 83.97(13) . . ?
C1 N1 Ge1 114.0(2) . . ?
C1 N1 C7 124.0(3) . . ?
C7 N1 Ge1 122.0(2) . . ?
C2 N2 Ge1 113.7(2) . . ?
C2 N2 C19 121.0(3) . . ?
C19 N2 Ge1 124.8(2) . . ?
C7 C12 C13 123.3(3) . . ?
C7 C12 C11 117.6(3) . . ?
C11 C12 C13 119.0(3) . . ?
N1 C1 C6 126.5(3) . . ?
C2 C1 N1 112.9(3) . . ?
C2 C1 C6 120.4(3) . . ?
C6 C5 C4 114.9(3) . . ?
N2 C2 C3 122.5(3) . . ?
C1 C2 N2 115.4(3) . . ?
C1 C2 C3 121.9(3) . . ?
C19 C20 C28 122.0(3) . . ?
C19 C20 C21 117.9(3) . . ?
C21 C20 C28 120.1(4) . . ?
C12 C13 C15 112.9(3) . . ?
C12 C13 C14 109.8(3) . . ?
C14 C13 C15 110.1(3) . . ?
C12 C7 N1 119.7(3) . . ?
C12 C7 C8 121.3(3) . . ?
C8 C7 N1 118.8(3) . . ?
C7 C8 C16 124.2(3) . . ?
C9 C8 C7 117.9(4) . . ?
C9 C8 C16 117.8(3) . . ?
C20 C28 C30 111.0(3) . . ?
C29 C28 C20 111.7(4) . . ?
C29 C28 C30 111.9(4) . . ?
C18 C16 C8 110.0(4) . . ?
C18 C16 C17 109.7(3) . . ?
C17 C16 C8 113.3(3) . . ?
C20 C19 N2 119.4(3) . . ?
C20 C19 C24 121.9(3) . . ?
C24 C19 N2 118.6(3) . . ?
C11 C10 C9 120.6(4) . . ?
C3 C4 C5 116.7(3) . . ?
C10 C11 C12 121.6(4) . . ?
C23 C22 C21 120.3(3) . . ?
C1 C6 C5 106.7(3) . . ?
C1 C6 C6 113.6(3) . 3_775 ?
C5 C6 C6 112.0(4) . 3_775 ?
C2 C3 C4 112.9(3) . . ?
C22 C23 C24 122.1(4) . . ?
C19 C24 C26 122.0(3) . . ?
C23 C24 C19 117.0(4) . . ?
C23 C24 C26 120.9(3) . . ?
C22 C21 C20 120.7(4) . . ?
C10 C9 C8 120.8(4) . . ?
C24 C26 C25 111.6(4) . . ?
C27 C26 C24 111.5(4) . . ?
C27 C26 C25 111.4(4) . . ?

loop_
_geom_bond_atom_site_label_1
_geom_bond_atom_site_label_2
_geom_bond_distance
_geom_bond_site_symmetry_2
_geom_bond_publ_flag
Ge1 N1 1.878(3) . ?
Ge1 N2 1.863(3) . ?
N1 C1 1.404(5) . ?
N1 C7 1.451(4) . ?
N2 C2 1.391(4) . ?
N2 C19 1.440(4) . ?
C12 C13 1.521(5) . ?
C12 C7 1.403(5) . ?
C12 C11 1.406(5) . ?
C1 C2 1.359(5) . ?
C1 C6 1.512(5) . ?
C5 C4 1.542(5) . ?
C5 C6 1.535(5) . ?
C2 C3 1.492(5) . ?
C20 C28 1.522(5) . ?
C20 C19 1.397(5) . ?
C20 C21 1.411(5) . ?
C13 C15 1.529(5) . ?
C13 C14 1.529(6) . ?
C7 C8 1.410(5) . ?
C8 C16 1.534(5) . ?
C8 C9 1.407(5) . ?
C28 C30 1.533(6) . ?
C28 C29 1.503(7) . ?
C16 C18 1.530(6) . ?
C16 C17 1.533(6) . ?
C19 C24 1.412(5) . ?
C10 C11 1.363(6) . ?
C10 C9 1.373(6) . ?
C4 C3 1.505(5) . ?
C22 C23 1.373(6) . ?
C22 C21 1.374(6) . ?
C6 C6 1.547(7) 3_775 ?
C23 C24 1.393(5) . ?
C24 C26 1.517(6) . ?
C26 C25 1.523(7) . ?
C26 C27 1.504(6) . ?
